data_7247376
loop_
_publ_author_name
'Romanenko, Galina V.'
'Fokin, Sergey V.'
'Tolstikov, Svyatoslav E.'
'Letyagin, Gleb A.'
'Ovcharenko, Victor I.'
'Strizhenko, Kirill V.'
'Sheremetev, Aleksei B.'

_publ_section_title
;
 A co-crystal of heterobicyclic isomers as a product of the
 cyclocondensation reaction of 3,4-diaminofurazan with
 diethyl-2-oxosuccinate
;
_journal_issue 38
_journal_name_full CrystEngComm
_journal_page_first 5413
_journal_page_last 5419
_journal_paper_doi 10.1039/D3CE00769C
_journal_volume 25
_journal_year 2023
_chemical_formula_sum 'C8 H8 N4 O4'
_chemical_formula_weight 224.18
_space_group_crystal_system triclinic
_space_group_IT_number 2
_space_group_name_Hall '-P 1'
_space_group_name_H-M_alt 'P -1'
_atom_sites_solution_hydrogens mixed
_audit_creation_method SHELXL-2018/3
_audit_update_record
;
2023-07-02 deposited with the CCDC.	2023-08-24 downloaded from the CCDC.
;
_cell_angle_alpha 67.729(4)
_cell_angle_beta 86.664(4)
_cell_angle_gamma 83.011(4)
_cell_formula_units_Z 2
_cell_length_a 4.9852(3)
_cell_length_b 9.8017(6)
_cell_length_c 10.6338(7)
_cell_measurement_reflns_used 3175
_cell_measurement_temperature 296(2)
_cell_measurement_theta_max 67.09
_cell_measurement_theta_min 4.49
_cell_volume 477.23(5)
_computing_cell_refinement 'Bruker SAINT'
_computing_data_collection 'Bruker APEX2'
_computing_data_reduction 'Bruker SAINT'
_computing_molecular_graphics 'Bruker SHELXTL'
_computing_publication_material 'Bruker SHELXTL'
_computing_structure_refinement 'SHELXL-2018/3 (Sheldrick, 2018)'
_computing_structure_solution 'SHELXS-97 (Sheldrick 2008)'
_diffrn_ambient_temperature 296(2)
_diffrn_measured_fraction_theta_full 0.985
_diffrn_measured_fraction_theta_max 0.985
_diffrn_measurement_device_type 'Bruker APEX-II CCD'
_diffrn_measurement_method '\f and \w scans'
_diffrn_radiation_type CuK\a
_diffrn_radiation_wavelength 1.54178
_diffrn_reflns_av_R_equivalents 0.0962
_diffrn_reflns_av_unetI/netI 0.0587
_diffrn_reflns_Laue_measured_fraction_full 0.985
_diffrn_reflns_Laue_measured_fraction_max 0.985
_diffrn_reflns_limit_h_max 5
_diffrn_reflns_limit_h_min -5
_diffrn_reflns_limit_k_max 11
_diffrn_reflns_limit_k_min -11
_diffrn_reflns_limit_l_max 12
_diffrn_reflns_limit_l_min -12
_diffrn_reflns_number 6151
_diffrn_reflns_point_group_measured_fraction_full 0.985
_diffrn_reflns_point_group_measured_fraction_max 0.985
_diffrn_reflns_theta_full 67.475
_diffrn_reflns_theta_max 67.475
_diffrn_reflns_theta_min 4.493
_exptl_absorpt_coefficient_mu 1.103
_exptl_absorpt_correction_type none
_exptl_crystal_colour pale_yellow
_exptl_crystal_density_diffrn 1.560
_exptl_crystal_description block
_exptl_crystal_F_000 232
_exptl_crystal_size_max 0.17
_exptl_crystal_size_mid 0.14
_exptl_crystal_size_min 0.12
_refine_diff_density_max 0.185
_refine_diff_density_min -0.219
_refine_diff_density_rms 0.046
_refine_ls_extinction_method none
_refine_ls_goodness_of_fit_ref 1.094
_refine_ls_hydrogen_treatment mixed
_refine_ls_matrix_type full
_refine_ls_number_parameters 247
_refine_ls_number_reflns 1688
_refine_ls_number_restraints 18
_refine_ls_restrained_S_all 1.107
_refine_ls_R_factor_all 0.0614
_refine_ls_R_factor_gt 0.0575
_refine_ls_shift/su_max 0.000
_refine_ls_shift/su_mean 0.000
_refine_ls_structure_factor_coef Fsqd
_refine_ls_weighting_details 'w=1/[\s^2^(Fo^2^)+(0.0677P)^2^+0.1686P] where P=(Fo^2^+2Fc^2^)/3'
_refine_ls_weighting_scheme calc
_refine_ls_wR_factor_gt 0.1578
_refine_ls_wR_factor_ref 0.1623
_reflns_Friedel_coverage 0.000
_reflns_number_gt 1523
_reflns_number_total 1688
_reflns_threshold_expression 'I > 2\s(I)'
_cod_data_source_file d3ce00769c2.cif
_cod_data_source_block zz511
_cod_depositor_comments 'Adding full bibliography for 7247374--7247376.cif.'
_cod_database_code 7247376
_shelx_shelxl_version_number 2018/3
_shelx_space_group_comment
; 
The symmetry employed for this shelxl refinement is uniquely defined 
by the following loop, which should always be used as a source of 
symmetry information in preference to the above space-group names. 
They are only intended as comments. 
;

loop_
_space_group_symop_operation_xyz
'x, y, z'
'-x, -y, -z'

loop_
_atom_site_label
_atom_site_type_symbol
_atom_site_fract_x
_atom_site_fract_y
_atom_site_fract_z
_atom_site_U_iso_or_equiv
_atom_site_adp_type
_atom_site_occupancy
_atom_site_site_symmetry_order
_atom_site_calc_flag
_atom_site_refinement_flags_posn
_atom_site_refinement_flags_adp
_atom_site_refinement_flags_occupancy
_atom_site_disorder_assembly
_atom_site_disorder_group
O1 O 0.8684(4) 0.3116(2) 0.30694(18) 0.0752(6) Uani 1 1 d . . . . .
N2 N 0.6449(5) 0.3999(3) 0.3293(3) 0.0784(7) Uani 1 1 d . . . . .
C3 C 0.5331(5) 0.3180(3) 0.4401(3) 0.0619(6) Uani 1 1 d D . . . .
N4 N 0.3040(5) 0.3666(3) 0.4950(3) 0.0688(6) Uani 1 1 d . . . . .
H4 H 0.236(6) 0.446(4) 0.444(3) 0.067(8) Uiso 1 1 d . . . . .
C5 C 0.1723(6) 0.2894(3) 0.6117(3) 0.0670(7) Uani 1 1 d . . . . .
O6 O -0.0394(4) 0.3427(2) 0.64310(19) 0.0740(6) Uani 1 1 d . . . . .
C7 C 0.2532(11) 0.1376(7) 0.7160(6) 0.0495(13) Uani 0.599(11) 1 d . . P A 1
H7A H 0.163(15) 0.104(11) 0.790(11) 0.07(3) Uiso 0.599(11) 1 d . . P A 1
C8 C 0.4598(7) 0.0384(4) 0.7117(3) 0.0402(14) Uani 0.599(11) 1 d D . P A 1
C9 C 0.5114(17) -0.1123(10) 0.8262(9) 0.053(2) Uani 0.599(11) 1 d D . P A 1
O10 O 0.6600(13) -0.2078(7) 0.8138(7) 0.0760(15) Uani 0.599(11) 1 d D . P A 1
O11 O 0.3495(14) -0.1204(7) 0.9303(7) 0.0667(16) Uani 0.599(11) 1 d D . P A 1
N14 N 0.6536(15) 0.0471(8) 0.6101(7) 0.0464(17) Uani 0.599(11) 1 d D . P A 1
H14 H 0.770(15) -0.024(9) 0.632(8) 0.08(3) Uiso 0.599(11) 1 d . . P A 1
C12 C 0.360(3) -0.2607(14) 1.0493(16) 0.069(3) Uani 0.599(11) 1 d D . P A 1
H12A H 0.545517 -0.306839 1.062733 0.082 Uiso 0.599(11) 1 calc R U P A 1
H12B H 0.301977 -0.240407 1.129635 0.082 Uiso 0.599(11) 1 calc R U P A 1
C13 C 0.188(4) -0.363(2) 1.0320(19) 0.114(6) Uani 0.599(11) 1 d D . P A 1
H13A H 0.199489 -0.453525 1.111090 0.171 Uiso 0.599(11) 1 calc R U P A 1
H13B H 0.004163 -0.318606 1.020281 0.171 Uiso 0.599(11) 1 calc R U P A 1
H13C H 0.247467 -0.384974 0.953444 0.171 Uiso 0.599(11) 1 calc R U P A 1
C15 C 0.6829(17) 0.1719(11) 0.4950(11) 0.043(3) Uani 0.599(11) 1 d D . P A 1
C7A C 0.3657(18) 0.1428(8) 0.6605(9) 0.054(2) Uani 0.401(11) 1 d D . P A 2
C8A C 0.2720(18) 0.0584(12) 0.7790(13) 0.065(3) Uani 0.401(11) 1 d D . P A 2
H8A H 0.094(16) 0.096(8) 0.827(8) 0.04(2) Uiso 0.401(11) 1 d . . P A 2
N14A N 0.591(3) 0.0930(17) 0.6012(16) 0.056(3) Uani 0.401(11) 1 d D . P A 2
H14A H 0.70(3) 0.000(14) 0.614(13) 0.04(4) Uiso 0.401(11) 1 d . . P A 2
C9A C 0.406(3) -0.0961(13) 0.8584(13) 0.061(3) Uani 0.401(11) 1 d D . P A 2
O10A O 0.600(3) -0.1505(16) 0.8158(13) 0.101(6) Uani 0.401(11) 1 d D . P A 2
O11A O 0.286(2) -0.1468(13) 0.9787(12) 0.071(2) Uani 0.401(11) 1 d D . P A 2
C12A C 0.398(5) -0.296(2) 1.065(3) 0.065(4) Uani 0.401(11) 1 d D . P A 2
H12C H 0.418470 -0.302223 1.157334 0.079 Uiso 0.401(11) 1 calc R U P A 2
H12D H 0.573055 -0.321823 1.030482 0.079 Uiso 0.401(11) 1 calc R U P A 2
C13A C 0.201(4) -0.393(2) 1.060(2) 0.073(4) Uani 0.401(11) 1 d D . P A 2
H13T H 0.262573 -0.494263 1.115177 0.109 Uiso 0.401(11) 1 calc R U P A 2
H13F H 0.029280 -0.365306 1.093905 0.109 Uiso 0.401(11) 1 calc R U P A 2
H13G H 0.182862 -0.384779 0.967875 0.109 Uiso 0.401(11) 1 calc R U P A 2
C15A C 0.686(4) 0.186(2) 0.4841(18) 0.062(7) Uani 0.401(11) 1 d D . P A 2
N16 N 0.8890(5) 0.1722(2) 0.4102(2) 0.0598(5) Uani 1 1 d D . . . .

loop_
_atom_site_aniso_label
_atom_site_aniso_U_11
_atom_site_aniso_U_22
_atom_site_aniso_U_33
_atom_site_aniso_U_23
_atom_site_aniso_U_13
_atom_site_aniso_U_12
O1 0.0916(13) 0.0617(11) 0.0560(10) -0.0065(8) 0.0036(9) -0.0016(9)
N2 0.0899(16) 0.0579(13) 0.0817(16) -0.0239(12) -0.0247(13) 0.0177(11)
C3 0.0688(14) 0.0554(15) 0.0648(15) -0.0273(12) -0.0200(12) 0.0063(12)
N4 0.0701(13) 0.0562(12) 0.0815(15) -0.0332(12) -0.0219(11) 0.0233(10)
C5 0.0859(18) 0.0460(12) 0.0683(16) -0.0201(12) -0.0301(13) 0.0050(12)
O6 0.0898(13) 0.0546(10) 0.0671(11) -0.0154(8) -0.0065(9) 0.0098(9)
C7 0.051(3) 0.048(3) 0.041(3) -0.012(2) 0.003(2) 0.004(2)
C8 0.043(2) 0.039(3) 0.035(2) -0.0104(16) 0.0009(15) -0.0010(16)
C9 0.050(4) 0.068(5) 0.034(4) -0.010(3) 0.014(3) -0.015(4)
O10 0.084(3) 0.053(3) 0.065(2) -0.004(2) 0.0235(18) 0.017(2)
O11 0.081(4) 0.053(4) 0.041(4) 0.001(3) 0.017(3) 0.012(2)
N14 0.047(4) 0.039(5) 0.050(3) -0.019(3) 0.010(2) 0.012(3)
C12 0.061(5) 0.069(8) 0.053(6) -0.004(6) -0.004(4) 0.014(5)
C13 0.118(9) 0.116(11) 0.076(7) 0.004(6) -0.017(6) -0.021(7)
C15 0.037(4) 0.043(4) 0.051(7) -0.023(4) 0.000(4) 0.008(3)
C7A 0.066(5) 0.044(5) 0.052(4) -0.015(4) -0.009(4) -0.006(3)
C8A 0.070(6) 0.057(5) 0.064(5) -0.019(5) -0.005(4) -0.003(4)
N14A 0.057(6) 0.053(7) 0.064(5) -0.031(5) 0.006(5) 0.006(5)
C9A 0.071(8) 0.061(5) 0.028(6) 0.015(5) 0.005(7) -0.024(6)
O10A 0.133(13) 0.079(9) 0.077(6) -0.024(7) 0.043(7) -0.002(7)
O11A 0.085(6) 0.055(4) 0.050(6) 0.000(4) 0.004(4) 0.004(4)
C12A 0.061(7) 0.051(6) 0.056(5) 0.006(5) -0.014(4) 0.019(5)
C13A 0.075(6) 0.070(6) 0.069(9) -0.021(8) -0.031(6) 0.006(5)
C15A 0.086(12) 0.061(9) 0.038(8) -0.014(6) -0.008(7) -0.020(7)
N16 0.0696(12) 0.0535(11) 0.0480(11) -0.0128(8) 0.0042(10) 0.0014(9)

loop_
_atom_type_symbol
_atom_type_description
_atom_type_scat_dispersion_real
_atom_type_scat_dispersion_imag
_atom_type_scat_source
C C 0.0181 0.0091 'International Tables Vol C Tables 4.2.6.8 and 6.1.1.4'
H H 0.0000 0.0000 'International Tables Vol C Tables 4.2.6.8 and 6.1.1.4'
N N 0.0311 0.0180 'International Tables Vol C Tables 4.2.6.8 and 6.1.1.4'
O O 0.0492 0.0322 'International Tables Vol C Tables 4.2.6.8 and 6.1.1.4'

loop_
_geom_angle_atom_site_label_1
_geom_angle_atom_site_label_2
_geom_angle_atom_site_label_3
_geom_angle
_geom_angle_site_symmetry_1
_geom_angle_site_symmetry_3
_geom_angle_publ_flag
N16 O1 N2 110.39(19) . . ?
C3 N2 O1 105.8(2) . . ?
N2 C3 C15A 106.6(7) . . ?
N2 C3 N4 123.0(2) . . ?
C15A C3 N4 130.4(7) . . ?
N2 C3 C15 110.7(4) . . ?
N4 C3 C15 126.3(4) . . ?
C5 N4 C3 127.4(2) . . ?
C5 N4 H4 120(2) . . ?
C3 N4 H4 112(2) . . ?
O6 C5 N4 120.2(2) . . ?
O6 C5 C7 110.8(3) . . ?
N4 C5 C7 128.9(3) . . ?
O6 C5 C7A 140.2(5) . . ?
N4 C5 C7A 99.5(4) . . ?
C8 C7 C5 128.8(5) . . ?
C8 C7 H7A 111(7) . . ?
C5 C7 H7A 121(6) . . ?
C7 C8 N14 129.6(5) . . ?
C7 C8 C9 122.0(5) . . ?
N14 C8 C9 108.4(5) . . ?
O10 C9 O11 126.9(9) . . ?
O10 C9 C8 122.2(8) . . ?
O11 C9 C8 110.6(7) . . ?
C9 O11 C12 118.7(9) . . ?
C15 N14 C8 124.8(6) . . ?
C15 N14 H14 122(5) . . ?
C8 N14 H14 113(5) . . ?
C13 C12 O11 111.5(13) . . ?
C13 C12 H12A 109.3 . . ?
O11 C12 H12A 109.3 . . ?
C13 C12 H12B 109.3 . . ?
O11 C12 H12B 109.3 . . ?
H12A C12 H12B 108.0 . . ?
C12 C13 H13A 109.5 . . ?
C12 C13 H13B 109.5 . . ?
H13A C13 H13B 109.5 . . ?
C12 C13 H13C 109.5 . . ?
H13A C13 H13C 109.5 . . ?
H13B C13 H13C 109.5 . . ?
N16 C15 N14 119.8(6) . . ?
N16 C15 C3 106.4(6) . . ?
N14 C15 C3 133.8(6) . . ?
C8A C7A N14A 121.0(9) . . ?
C8A C7A C5 106.6(8) . . ?
N14A C7A C5 132.3(9) . . ?
C7A C8A C9A 122.1(10) . . ?
C7A C8A H8A 122(4) . . ?
C9A C8A H8A 116(4) . . ?
C15A N14A C7A 118.4(12) . . ?
C15A N14A H14A 104(8) . . ?
C7A N14A H14A 137(8) . . ?
O10A C9A O11A 129.3(15) . . ?
O10A C9A C8A 122.3(14) . . ?
O11A C9A C8A 108.3(14) . . ?
C9A O11A C12A 113.4(18) . . ?
O11A C12A C13A 104.9(18) . . ?
O11A C12A H12C 110.8 . . ?
C13A C12A H12C 110.8 . . ?
O11A C12A H12D 110.8 . . ?
C13A C12A H12D 110.8 . . ?
H12C C12A H12D 108.8 . . ?
C12A C13A H13T 109.5 . . ?
C12A C13A H13F 109.5 . . ?
H13T C13A H13F 109.5 . . ?
C12A C13A H13G 109.5 . . ?
H13T C13A H13G 109.5 . . ?
H13F C13A H13G 109.5 . . ?
N16 C15A N14A 131.8(13) . . ?
N16 C15A C3 116.4(13) . . ?
N14A C15A C3 111.8(12) . . ?
C15A N16 O1 100.8(8) . . ?
C15 N16 O1 106.8(4) . . ?

loop_
_geom_bond_atom_site_label_1
_geom_bond_atom_site_label_2
_geom_bond_distance
_geom_bond_site_symmetry_2
_geom_bond_publ_flag
O1 N16 1.388(3) . ?
O1 N2 1.391(3) . ?
N2 C3 1.288(4) . ?
C3 C15A 1.345(15) . ?
C3 N4 1.368(4) . ?
C3 C15 1.452(8) . ?
N4 C5 1.363(4) . ?
N4 H4 0.81(3) . ?
C5 O6 1.206(4) . ?
C5 C7 1.503(7) . ?
C5 C7A 1.555(8) . ?
C7 C8 1.339(8) . ?
C7 H7A 0.86(10) . ?
C8 N14 1.392(8) . ?
C8 C9 1.520(9) . ?
C9 O10 1.164(10) . ?
C9 O11 1.315(8) . ?
O11 C12 1.471(12) . ?
N14 C15 1.380(11) . ?
N14 H14 0.82(8) . ?
C12 C13 1.467(14) . ?
C12 H12A 0.9700 . ?
C12 H12B 0.9700 . ?
C13 H13A 0.9600 . ?
C13 H13B 0.9600 . ?
C13 H13C 0.9600 . ?
C15 N16 1.326(7) . ?
C7A C8A 1.313(15) . ?
C7A N14A 1.384(14) . ?
C8A C9A 1.518(17) . ?
C8A H8A 1.09(9) . ?
N14A C15A 1.335(16) . ?
N14A H14A 0.96(14) . ?
C9A O10A 1.195(13) . ?
C9A O11A 1.321(10) . ?
O11A C12A 1.460(16) . ?
C12A C13A 1.470(17) . ?
C12A H12C 0.9700 . ?
C12A H12D 0.9700 . ?
C13A H13T 0.9600 . ?
C13A H13F 0.9600 . ?
C13A H13G 0.9600 . ?
C15A N16 1.273(15) . ?

loop_
_geom_hbond_atom_site_label_D
_geom_hbond_atom_site_label_H
_geom_hbond_atom_site_label_A
_geom_hbond_distance_DH
_geom_hbond_distance_HA
_geom_hbond_distance_DA
_geom_hbond_angle_DHA
_geom_hbond_site_symmetry_A
_geom_hbond_publ_flag
N4 H4 O6 0.81(3) 2.07(4) 2.856(3) 166(3) 2_566 yes
N14^a H14^a O10^a 0.82(8) 2.18(8) 2.612(9) 113(6) . yes
N14^a H14^a N16 0.82(8) 2.24(8) 2.994(7) 154(7) 2_756 yes
N14A^b H14A^b O10A^b 0.96(14) 2.16(12) 2.60(2) 106(9) . yes
